data_7121488
loop_
_publ_author_name
'Kwak, Sang Woo'
'Jin, Hyomin'
'Shin, Heuiseok'
'Lee, Ji Hye'
'Hwang, Hyonseok'
'Lee, Junseong'
'Kim, Min'
'Chung, Yongseog'
'Kim, Youngjo'
'Lee, Kang Mun'
'Park, Myung Hwan'

_publ_section_title
;
 A salen-Al/carbazole dyad-based guest-host assembly: enhancement of
 luminescence efficiency via intramolecular energy transfer.
;
_journal_issue 37
_journal_name_full 'Chemical communications (Cambridge, England)'
_journal_page_first 4712
_journal_page_last 4715
_journal_paper_doi 10.1039/c8cc01528g
_journal_volume 54
_journal_year 2018
_chemical_formula_moiety C50H58AlN3O3
_chemical_formula_sum 'C50 H58 Al N3 O3'
_chemical_formula_weight 775.97
_space_group_crystal_system monoclinic
_space_group_IT_number 14
_space_group_name_Hall '-P 2ybc'
_space_group_name_H-M_alt 'P 1 21/c 1'
_symmetry_space_group_name_Hall '-P 2ybc'
_symmetry_space_group_name_H-M 'P 1 21/c 1'
_atom_sites_solution_hydrogens geom
_audit_block_doi 10.5517/ccdc.csd.cc1z1thb
_audit_creation_method SHELXL-2014
_audit_update_record
;
2018-01-24 deposited with the CCDC.
2018-04-12 downloaded from the CCDC.
;
_cell_angle_alpha 90
_cell_angle_beta 101.0014(17)
_cell_angle_gamma 90
_cell_formula_units_Z 4
_cell_length_a 9.9221(3)
_cell_length_b 22.0031(6)
_cell_length_c 20.2879(5)
_cell_measurement_reflns_used 49274
_cell_measurement_temperature 296(2)
_cell_measurement_theta_max 25.395
_cell_measurement_theta_min 1.851
_cell_volume 4347.8(2)
_computing_cell_refinement 'Bruker D8 QUEST'
_computing_data_collection 'Bruker D8 QUEST'
_computing_data_reduction 'Bruker D8 QUEST'
_computing_molecular_graphics 'SHELXL-2014 (Sheldrick, 2014)'
_computing_publication_material 'Bruker SHELXTL'
_computing_structure_refinement 'SHELXL-2014 (Sheldrick, 2014)'
_computing_structure_solution 'SHELXL-2014 (Sheldrick, 2014)'
_diffrn_ambient_temperature 296(2)
_diffrn_measured_fraction_theta_full 0.998
_diffrn_measured_fraction_theta_max 0.995
_diffrn_measurement_device_type 'CCD area detector'
_diffrn_measurement_method 'phi and omega scans'
_diffrn_radiation_type MoK\a
_diffrn_radiation_wavelength 0.71073
_diffrn_reflns_av_R_equivalents 0.2016
_diffrn_reflns_av_unetI/netI 0.1878
_diffrn_reflns_Laue_measured_fraction_full 0.998
_diffrn_reflns_Laue_measured_fraction_max 0.995
_diffrn_reflns_limit_h_max 11
_diffrn_reflns_limit_h_min -11
_diffrn_reflns_limit_k_max 26
_diffrn_reflns_limit_k_min -26
_diffrn_reflns_limit_l_max 24
_diffrn_reflns_limit_l_min -23
_diffrn_reflns_number 49274
_diffrn_reflns_point_group_measured_fraction_full 0.998
_diffrn_reflns_point_group_measured_fraction_max 0.995
_diffrn_reflns_theta_full 25.242
_diffrn_reflns_theta_max 25.395
_diffrn_reflns_theta_min 1.851
_diffrn_source 'fine-focus sealed tube'
_exptl_absorpt_coefficient_mu 0.092
_exptl_absorpt_correction_T_max 0.995
_exptl_absorpt_correction_T_min 0.989
_exptl_absorpt_correction_type multi-scan
_exptl_absorpt_process_details SADABS
_exptl_crystal_colour yellow
_exptl_crystal_density_diffrn 1.185
_exptl_crystal_description platy
_exptl_crystal_F_000 1664
_exptl_crystal_size_max 0.15
_exptl_crystal_size_mid 0.1
_exptl_crystal_size_min 0.05
_refine_diff_density_max 0.266
_refine_diff_density_min -0.372
_refine_diff_density_rms 0.065
_refine_ls_extinction_method none
_refine_ls_goodness_of_fit_ref 0.983
_refine_ls_hydrogen_treatment constr
_refine_ls_matrix_type full
_refine_ls_number_parameters 526
_refine_ls_number_reflns 7953
_refine_ls_number_restraints 0
_refine_ls_restrained_S_all 0.983
_refine_ls_R_factor_all 0.2030
_refine_ls_R_factor_gt 0.0864
_refine_ls_shift/su_max 0.000
_refine_ls_shift/su_mean 0.000
_refine_ls_structure_factor_coef Fsqd
_refine_ls_weighting_details 'w=1/[\s^2^(Fo^2^)+(0.1022P)^2^+0.1895P] where P=(Fo^2^+2Fc^2^)/3'
_refine_ls_weighting_scheme calc
_refine_ls_wR_factor_gt 0.1791
_refine_ls_wR_factor_ref 0.2320
_reflns_Friedel_coverage 0.000
_reflns_number_gt 3710
_reflns_number_total 7953
_reflns_threshold_expression 'I > 2\s(I)'
_cod_data_source_file c8cc01528g2.cif
_cod_data_source_block D2
_cod_depositor_comments 'Adding full bibliography for 7121488.cif.'
_cod_database_code 7121488
_shelx_space_group_comment
;
The symmetry employed for this shelxl refinement is uniquely defined
by the following loop, which should always be used as a source of
symmetry information in preference to the above space-group names.
They are only intended as comments.
;
_shelxl_version_number 2014-3

loop_
_space_group_symop_operation_xyz
'x, y, z'
'-x, y+1/2, -z+1/2'
'-x, -y, -z'
'x, -y-1/2, z-1/2'

loop_
_atom_site_label
_atom_site_type_symbol
_atom_site_fract_x
_atom_site_fract_y
_atom_site_fract_z
_atom_site_U_iso_or_equiv
_atom_site_adp_type
_atom_site_occupancy
_atom_site_site_symmetry_order
_atom_site_calc_flag
_atom_site_refinement_flags_posn
_atom_site_refinement_flags_adp
Al1 Al 0.18947(14) 0.49434(6) 0.92615(7) 0.0274(4) Uani 1 1 d . .
O3 O 0.3306(3) 0.46103(14) 0.89915(15) 0.0286(8) Uani 1 1 d . .
O1 O 0.1500(3) 0.56921(14) 0.89505(15) 0.0299(8) Uani 1 1 d . .
O2 O 0.0456(3) 0.46305(14) 0.86905(15) 0.0300(8) Uani 1 1 d . .
N2 N 0.1387(4) 0.44366(17) 0.99882(18) 0.0282(10) Uani 1 1 d . .
N1 N 0.3085(4) 0.53082(18) 1.00629(18) 0.0290(10) Uani 1 1 d . .
C36 C 0.3668(5) 0.2090(2) 0.6367(2) 0.0287(12) Uani 1 1 d . .
N3 N 0.3703(4) 0.26259(18) 0.73322(19) 0.0329(10) Uani 1 1 d . .
C6 C 0.3126(5) 0.6332(2) 0.9645(2) 0.0297(12) Uani 1 1 d . .
C2 C 0.1729(5) 0.6714(2) 0.8594(2) 0.0294(12) Uani 1 1 d . .
C15 C -0.0316(5) 0.3810(2) 0.9277(2) 0.0306(12) Uani 1 1 d . .
C25 C 0.3386(5) 0.4124(2) 0.8600(2) 0.0279(12) Uani 1 1 d . .
C28 C 0.3608(5) 0.3124(2) 0.7771(2) 0.0297(12) Uani 1 1 d . .
C27 C 0.4156(5) 0.3686(2) 0.7644(2) 0.0316(12) Uani 1 1 d . .
H27 H 0.4607 0.3728 0.7284 0.038 Uiso 1 1 calc R U
C1 C 0.2114(5) 0.6232(2) 0.9060(2) 0.0290(12) Uani 1 1 d . .
C33 C 0.2181(5) 0.2999(2) 0.5548(2) 0.0340(13) Uani 1 1 d . .
C32 C 0.2548(5) 0.3090(2) 0.6246(2) 0.0318(12) Uani 1 1 d . .
H32 H 0.2291 0.3442 0.6443 0.038 Uiso 1 1 calc R U
C40 C 0.5326(5) 0.1240(2) 0.8207(3) 0.0343(13) Uani 1 1 d . .
C20 C -0.1153(5) 0.3290(2) 0.9276(3) 0.0362(13) Uani 1 1 d . .
H20 H -0.1117 0.3064 0.9667 0.043 Uiso 1 1 calc R U
C31 C 0.3298(5) 0.2644(2) 0.6632(2) 0.0319(12) Uani 1 1 d . .
C39 C 0.5352(5) 0.0908(2) 0.7616(3) 0.0381(13) Uani 1 1 d . .
H39 H 0.5701 0.0514 0.7653 0.046 Uiso 1 1 calc R U
C42 C 0.4315(5) 0.2058(2) 0.7510(2) 0.0287(12) Uani 1 1 d . .
C38 C 0.4882(5) 0.1142(2) 0.6989(3) 0.0352(13) Uani 1 1 d . .
H38 H 0.4935 0.0914 0.6609 0.042 Uiso 1 1 calc R U
C30 C 0.2873(5) 0.3561(2) 0.8733(2) 0.0287(12) Uani 1 1 d . .
H30 H 0.2468 0.3511 0.9107 0.034 Uiso 1 1 calc R U
C12 C 0.3461(5) 0.4876(2) 1.0616(2) 0.0344(13) Uani 1 1 d . .
H12A H 0.3850 0.5086 1.1029 0.041 Uiso 1 1 calc R U
H12B H 0.4125 0.4584 1.0516 0.041 Uiso 1 1 calc R U
C21 C -0.1265(5) 0.4314(2) 0.7421(2) 0.0346(13) Uani 1 1 d . .
C19 C -0.2013(5) 0.3122(2) 0.8700(3) 0.0399(14) Uani 1 1 d . .
H19 H -0.2581 0.2785 0.8696 0.048 Uiso 1 1 calc R U
C5 C 0.3723(5) 0.6909(2) 0.9771(3) 0.0384(13) Uani 1 1 d . .
H5 H 0.4356 0.6975 1.0166 0.046 Uiso 1 1 calc R U
C41 C 0.4821(5) 0.1832(2) 0.8148(3) 0.0356(13) Uani 1 1 d . .
H41 H 0.4823 0.2070 0.8527 0.043 Uiso 1 1 calc R U
C7 C 0.0641(5) 0.6630(2) 0.7961(3) 0.0380(14) Uani 1 1 d . .
C17 C -0.1213(5) 0.3969(2) 0.8079(3) 0.0332(13) Uani 1 1 d . .
C11 C 0.3491(5) 0.5868(2) 1.0145(2) 0.0316(12) Uani 1 1 d . .
H11 H 0.4051 0.5975 1.0550 0.038 Uiso 1 1 calc R U
C29 C 0.2959(5) 0.3068(2) 0.8313(2) 0.0298(12) Uani 1 1 d . .
H29 H 0.2575 0.2698 0.8397 0.036 Uiso 1 1 calc R U
C14 C 0.0523(5) 0.3987(2) 0.9900(2) 0.0318(12) Uani 1 1 d . .
H14 H 0.0443 0.3759 1.0277 0.038 Uiso 1 1 calc R U
C26 C 0.4034(5) 0.4176(2) 0.8045(2) 0.0282(12) Uani 1 1 d . .
H26 H 0.4386 0.4550 0.7947 0.034 Uiso 1 1 calc R U
C16 C -0.0338(5) 0.4144(2) 0.8680(3) 0.0311(12) Uani 1 1 d . .
C3 C 0.2415(5) 0.7263(2) 0.8748(3) 0.0381(13) Uani 1 1 d . .
H3 H 0.2208 0.7580 0.8443 0.046 Uiso 1 1 calc R U
C37 C 0.4326(5) 0.1724(2) 0.6925(2) 0.0309(12) Uani 1 1 d . .
C9 C -0.0736(5) 0.6485(2) 0.8159(3) 0.0406(14) Uani 1 1 d . .
H9A H -0.1435 0.6451 0.7762 0.061 Uiso 1 1 calc R U
H9B H -0.0973 0.6806 0.8438 0.061 Uiso 1 1 calc R U
H9C H -0.0666 0.6109 0.8402 0.061 Uiso 1 1 calc R U
C13 C 0.2127(5) 0.4561(2) 1.0680(2) 0.0327(13) Uani 1 1 d . .
H13A H 0.2316 0.4185 1.0930 0.039 Uiso 1 1 calc R U
H13B H 0.1581 0.4821 1.0913 0.039 Uiso 1 1 calc R U
C47 C 0.5812(5) 0.0935(2) 0.8890(3) 0.0376(13) Uani 1 1 d . .
C18 C -0.2037(5) 0.3459(2) 0.8114(3) 0.0392(14) Uani 1 1 d . .
H18 H -0.2634 0.3338 0.7726 0.047 Uiso 1 1 calc R U
C34 C 0.2565(5) 0.2452(2) 0.5283(3) 0.0346(13) Uani 1 1 d . .
H34 H 0.2316 0.2387 0.4823 0.042 Uiso 1 1 calc R U
C4 C 0.3392(5) 0.7370(2) 0.9328(3) 0.0426(14) Uani 1 1 d . .
H4 H 0.3805 0.7749 0.9409 0.051 Uiso 1 1 calc R U
C35 C 0.3300(5) 0.2003(2) 0.5676(2) 0.0340(13) Uani 1 1 d . .
H35 H 0.3544 0.1647 0.5480 0.041 Uiso 1 1 calc R U
C43 C 0.1302(6) 0.3482(2) 0.5126(3) 0.0412(14) Uani 1 1 d . .
C23 C -0.2265(5) 0.4034(2) 0.6834(3) 0.0469(15) Uani 1 1 d . .
H23A H -0.1984 0.3625 0.6762 0.070 Uiso 1 1 calc R U
H23B H -0.2269 0.4270 0.6436 0.070 Uiso 1 1 calc R U
H23C H -0.3172 0.4029 0.6936 0.070 Uiso 1 1 calc R U
C50 C 0.7279(6) 0.0676(3) 0.8929(3) 0.0513(16) Uani 1 1 d . .
H50A H 0.7582 0.0487 0.9358 0.077 Uiso 1 1 calc R U
H50B H 0.7895 0.1000 0.8872 0.077 Uiso 1 1 calc R U
H50C H 0.7269 0.0380 0.8580 0.077 Uiso 1 1 calc R U
C24 C 0.0163(5) 0.4316(2) 0.7233(3) 0.0451(15) Uani 1 1 d . .
H24A H 0.0784 0.4550 0.7557 0.068 Uiso 1 1 calc R U
H24B H 0.0103 0.4493 0.6795 0.068 Uiso 1 1 calc R U
H24C H 0.0495 0.3907 0.7229 0.068 Uiso 1 1 calc R U
C44 C 0.1091(6) 0.3350(3) 0.4374(3) 0.0528(16) Uani 1 1 d . .
H44A H 0.1966 0.3328 0.4240 0.079 Uiso 1 1 calc R U
H44B H 0.0554 0.3669 0.4130 0.079 Uiso 1 1 calc R U
H44C H 0.0618 0.2970 0.4280 0.079 Uiso 1 1 calc R U
C48 C 0.5839(6) 0.1371(2) 0.9474(3) 0.0514(16) Uani 1 1 d . .
H48A H 0.4926 0.1517 0.9473 0.077 Uiso 1 1 calc R U
H48B H 0.6428 0.1708 0.9429 0.077 Uiso 1 1 calc R U
H48C H 0.6178 0.1164 0.9889 0.077 Uiso 1 1 calc R U
C10 C 0.1054(5) 0.6126(2) 0.7514(2) 0.0444(15) Uani 1 1 d . .
H10A H 0.1908 0.6231 0.7387 0.067 Uiso 1 1 calc R U
H10B H 0.0355 0.6082 0.7119 0.067 Uiso 1 1 calc R U
H10C H 0.1158 0.5749 0.7758 0.067 Uiso 1 1 calc R U
C8 C 0.0439(6) 0.7214(3) 0.7534(3) 0.0643(19) Uani 1 1 d . .
H8A H 0.1261 0.7300 0.7367 0.096 Uiso 1 1 calc R U
H8B H 0.0241 0.7547 0.7806 0.096 Uiso 1 1 calc R U
H8C H -0.0312 0.7159 0.7164 0.096 Uiso 1 1 calc R U
C22 C -0.1753(5) 0.4967(2) 0.7504(3) 0.0434(14) Uani 1 1 d . .
H22A H -0.2664 0.4959 0.7599 0.065 Uiso 1 1 calc R U
H22B H -0.1757 0.5190 0.7097 0.065 Uiso 1 1 calc R U
H22C H -0.1142 0.5160 0.7868 0.065 Uiso 1 1 calc R U
C49 C 0.4853(6) 0.0402(3) 0.8964(3) 0.0609(18) Uani 1 1 d . .
H49A H 0.3936 0.0551 0.8941 0.091 Uiso 1 1 calc R U
H49B H 0.5160 0.0206 0.9390 0.091 Uiso 1 1 calc R U
H49C H 0.4862 0.0114 0.8609 0.091 Uiso 1 1 calc R U
C45 C 0.1986(7) 0.4101(3) 0.5248(3) 0.0663(19) Uani 1 1 d . .
H45A H 0.2859 0.4092 0.5110 0.099 Uiso 1 1 calc R U
H45B H 0.2120 0.4198 0.5717 0.099 Uiso 1 1 calc R U
H45C H 0.1412 0.4404 0.4994 0.099 Uiso 1 1 calc R U
C46 C -0.0114(6) 0.3501(3) 0.5326(3) 0.071(2) Uani 1 1 d . .
H46A H -0.0676 0.3800 0.5060 0.106 Uiso 1 1 calc R U
H46B H -0.0008 0.3605 0.5792 0.106 Uiso 1 1 calc R U
H46C H -0.0543 0.3110 0.5250 0.106 Uiso 1 1 calc R U

loop_
_atom_site_aniso_label
_atom_site_aniso_U_11
_atom_site_aniso_U_22
_atom_site_aniso_U_33
_atom_site_aniso_U_23
_atom_site_aniso_U_13
_atom_site_aniso_U_12
Al1 0.0295(8) 0.0283(8) 0.0259(8) -0.0003(7) 0.0088(7) 0.0023(7)
O3 0.0287(19) 0.0292(18) 0.0292(19) -0.0062(15) 0.0087(16) 0.0001(15)
O1 0.036(2) 0.0235(18) 0.031(2) -0.0001(15) 0.0080(16) 0.0031(15)
O2 0.0283(19) 0.0292(19) 0.032(2) 0.0021(15) 0.0044(16) -0.0009(16)
N2 0.030(2) 0.032(2) 0.023(2) 0.0007(19) 0.006(2) 0.001(2)
N1 0.034(2) 0.030(2) 0.023(2) -0.0009(19) 0.0074(19) 0.003(2)
C36 0.027(3) 0.033(3) 0.026(3) -0.006(2) 0.007(2) -0.004(2)
N3 0.038(3) 0.032(2) 0.028(3) -0.001(2) 0.004(2) 0.002(2)
C6 0.027(3) 0.036(3) 0.027(3) -0.004(2) 0.009(3) 0.001(2)
C2 0.032(3) 0.029(3) 0.030(3) 0.003(2) 0.013(3) 0.006(2)
C15 0.032(3) 0.030(3) 0.033(3) -0.002(2) 0.015(3) 0.003(2)
C25 0.025(3) 0.033(3) 0.025(3) -0.002(2) 0.004(2) 0.004(2)
C28 0.031(3) 0.032(3) 0.026(3) -0.003(2) 0.005(2) 0.005(2)
C27 0.033(3) 0.041(3) 0.022(3) 0.000(2) 0.010(2) 0.001(2)
C1 0.028(3) 0.030(3) 0.032(3) 0.000(2) 0.013(3) 0.001(2)
C33 0.036(3) 0.039(3) 0.028(3) -0.004(2) 0.007(3) -0.004(2)
C32 0.037(3) 0.031(3) 0.030(3) -0.005(2) 0.013(3) 0.001(2)
C40 0.025(3) 0.034(3) 0.043(3) -0.004(3) 0.004(3) -0.004(2)
C20 0.038(3) 0.033(3) 0.042(4) 0.001(3) 0.017(3) -0.001(3)
C31 0.036(3) 0.035(3) 0.025(3) -0.008(2) 0.007(3) 0.000(2)
C39 0.032(3) 0.035(3) 0.046(4) -0.010(3) 0.004(3) 0.004(2)
C42 0.030(3) 0.031(3) 0.026(3) -0.005(2) 0.007(2) -0.002(2)
C38 0.037(3) 0.036(3) 0.032(3) -0.012(3) 0.006(3) -0.001(3)
C30 0.030(3) 0.036(3) 0.022(3) 0.001(2) 0.013(2) 0.002(2)
C12 0.038(3) 0.036(3) 0.029(3) 0.003(2) 0.005(3) 0.000(2)
C21 0.032(3) 0.037(3) 0.033(3) -0.009(2) 0.002(3) 0.002(2)
C19 0.042(3) 0.033(3) 0.050(4) -0.009(3) 0.021(3) -0.005(3)
C5 0.039(3) 0.036(3) 0.043(3) -0.012(3) 0.013(3) -0.004(3)
C41 0.040(3) 0.034(3) 0.034(3) -0.007(3) 0.010(3) -0.002(3)
C7 0.044(3) 0.032(3) 0.041(3) 0.011(3) 0.015(3) 0.001(3)
C17 0.031(3) 0.029(3) 0.039(3) -0.007(3) 0.007(3) 0.003(2)
C11 0.026(3) 0.041(3) 0.029(3) -0.006(2) 0.008(2) 0.003(2)
C29 0.032(3) 0.026(3) 0.032(3) -0.003(2) 0.008(2) 0.000(2)
C14 0.042(3) 0.033(3) 0.025(3) 0.005(2) 0.016(3) 0.004(3)
C26 0.032(3) 0.032(3) 0.021(3) 0.002(2) 0.006(2) 0.003(2)
C16 0.029(3) 0.028(3) 0.038(3) -0.008(2) 0.010(3) 0.004(2)
C3 0.042(3) 0.033(3) 0.042(4) 0.007(3) 0.014(3) -0.002(3)
C37 0.028(3) 0.039(3) 0.028(3) -0.005(2) 0.011(2) -0.006(2)
C9 0.035(3) 0.047(3) 0.040(3) 0.004(3) 0.009(3) 0.008(3)
C13 0.037(3) 0.040(3) 0.022(3) 0.000(2) 0.006(2) 0.006(2)
C47 0.037(3) 0.040(3) 0.034(3) -0.002(3) 0.002(3) 0.001(3)
C18 0.034(3) 0.042(3) 0.043(4) -0.011(3) 0.010(3) 0.000(3)
C34 0.039(3) 0.037(3) 0.028(3) -0.005(2) 0.008(3) -0.002(3)
C4 0.045(4) 0.033(3) 0.054(4) -0.003(3) 0.021(3) -0.005(3)
C35 0.033(3) 0.031(3) 0.039(4) -0.006(3) 0.010(3) -0.004(2)
C43 0.051(4) 0.040(3) 0.030(3) -0.002(3) 0.001(3) 0.004(3)
C23 0.047(4) 0.048(4) 0.044(4) -0.008(3) 0.004(3) -0.003(3)
C50 0.058(4) 0.055(4) 0.038(4) 0.008(3) 0.000(3) 0.008(3)
C24 0.046(4) 0.052(4) 0.039(3) -0.006(3) 0.012(3) 0.002(3)
C44 0.070(4) 0.051(4) 0.036(3) -0.002(3) 0.007(3) 0.003(3)
C48 0.064(4) 0.055(4) 0.033(3) 0.000(3) 0.004(3) 0.007(3)
C10 0.041(3) 0.065(4) 0.029(3) -0.001(3) 0.010(3) -0.003(3)
C8 0.070(5) 0.053(4) 0.064(5) 0.028(3) -0.003(4) -0.010(3)
C22 0.045(3) 0.041(3) 0.042(3) -0.002(3) 0.001(3) 0.007(3)
C49 0.074(5) 0.056(4) 0.049(4) 0.005(3) 0.002(3) -0.016(3)
C45 0.110(6) 0.040(4) 0.043(4) 0.003(3) 0.000(4) 0.001(4)
C46 0.060(4) 0.105(6) 0.043(4) 0.001(4) 0.002(3) 0.027(4)

loop_
_atom_type_symbol
_atom_type_description
_atom_type_scat_dispersion_real
_atom_type_scat_dispersion_imag
_atom_type_scat_source
C C 0.0033 0.0016 'International Tables Vol C Tables 4.2.6.8 and 6.1.1.4'
H H 0.0000 0.0000 'International Tables Vol C Tables 4.2.6.8 and 6.1.1.4'
Al Al 0.0645 0.0514 'International Tables Vol C Tables 4.2.6.8 and 6.1.1.4'
N N 0.0061 0.0033 'International Tables Vol C Tables 4.2.6.8 and 6.1.1.4'
O O 0.0106 0.0060 'International Tables Vol C Tables 4.2.6.8 and 6.1.1.4'

loop_
_geom_angle_atom_site_label_1
_geom_angle_atom_site_label_2
_geom_angle_atom_site_label_3
_geom_angle
O3 Al1 O1 114.16(16)
O3 Al1 O2 102.80(15)
O1 Al1 O2 91.85(15)
O3 Al1 N1 92.24(16)
O1 Al1 N1 88.41(16)
O2 Al1 N1 163.35(16)
O3 Al1 N2 109.08(16)
O1 Al1 N2 135.39(16)
O2 Al1 N2 88.89(16)
N1 Al1 N2 79.34(16)
C25 O3 Al1 131.0(3)
C1 O1 Al1 134.6(3)
C16 O2 Al1 135.7(3)
C14 N2 C13 117.8(4)
C14 N2 Al1 125.4(3)
C13 N2 Al1 116.7(3)
C11 N1 C12 119.4(4)
C11 N1 Al1 127.6(3)
C12 N1 Al1 112.9(3)
C35 C36 C31 117.8(4)
C35 C36 C37 135.0(4)
C31 C36 C37 107.1(4)
C31 N3 C42 108.2(4)
C31 N3 C28 124.8(4)
C42 N3 C28 126.8(4)
C5 C6 C1 119.9(5)
C5 C6 C11 118.3(5)
C1 C6 C11 121.6(4)
C3 C2 C1 116.0(5)
C3 C2 C7 122.2(4)
C1 C2 C7 121.8(4)
C16 C15 C20 120.5(5)
C16 C15 C14 121.8(4)
C20 C15 C14 117.7(5)
O3 C25 C30 122.2(4)
O3 C25 C26 119.8(4)
C30 C25 C26 118.0(4)
C29 C28 C27 118.9(4)
C29 C28 N3 121.7(4)
C27 C28 N3 119.4(4)
C26 C27 C28 120.4(4)
O1 C1 C6 120.3(4)
O1 C1 C2 119.8(4)
C6 C1 C2 119.9(4)
C34 C33 C32 118.1(5)
C34 C33 C43 123.3(4)
C32 C33 C43 118.4(4)
C31 C32 C33 118.6(4)
C41 C40 C39 118.4(5)
C41 C40 C47 122.3(5)
C39 C40 C47 119.3(5)
C19 C20 C15 119.5(5)
C32 C31 N3 128.0(4)
C32 C31 C36 123.3(5)
N3 C31 C36 108.5(4)
C38 C39 C40 122.5(5)
C41 C42 C37 122.8(5)
C41 C42 N3 128.3(4)
C37 C42 N3 108.9(4)
C39 C38 C37 119.6(5)
C25 C30 C29 120.7(4)
N1 C12 C13 105.2(4)
C23 C21 C17 112.8(4)
C23 C21 C22 107.0(4)
C17 C21 C22 109.2(4)
C23 C21 C24 107.5(4)
C17 C21 C24 109.8(4)
C22 C21 C24 110.5(4)
C20 C19 C18 119.5(5)
C4 C5 C6 121.1(5)
C42 C41 C40 118.5(5)
C2 C7 C9 109.1(4)
C2 C7 C10 111.1(4)
C9 C7 C10 110.9(4)
C2 C7 C8 111.6(4)
C9 C7 C8 107.1(4)
C10 C7 C8 107.0(4)
C18 C17 C16 116.5(5)
C18 C17 C21 121.4(5)
C16 C17 C21 122.1(4)
N1 C11 C6 123.7(5)
C28 C29 C30 120.8(4)
N2 C14 C15 126.0(4)
C27 C26 C25 121.3(5)
O2 C16 C17 120.0(4)
O2 C16 C15 119.6(4)
C17 C16 C15 120.3(5)
C2 C3 C4 124.6(5)
C38 C37 C42 118.1(5)
C38 C37 C36 134.5(5)
C42 C37 C36 107.3(4)
N2 C13 C12 106.6(4)
C48 C47 C40 112.5(4)
C48 C47 C49 108.9(4)
C40 C47 C49 109.2(4)
C48 C47 C50 108.4(4)
C40 C47 C50 109.7(4)
C49 C47 C50 108.0(5)
C17 C18 C19 123.7(5)
C35 C34 C33 122.9(5)
C5 C4 C3 118.3(5)
C34 C35 C36 119.3(5)
C45 C43 C44 107.8(5)
C45 C43 C33 110.0(4)
C44 C43 C33 112.5(4)
C45 C43 C46 109.5(5)
C44 C43 C46 108.1(5)
C33 C43 C46 108.9(4)

loop_
_geom_bond_atom_site_label_1
_geom_bond_atom_site_label_2
_geom_bond_distance
Al1 O3 1.759(3)
Al1 O1 1.781(3)
Al1 O2 1.795(3)
Al1 N1 1.987(4)
Al1 N2 1.988(4)
O3 C25 1.343(5)
O1 C1 1.334(5)
O2 C16 1.327(5)
N2 C14 1.299(6)
N2 C13 1.480(6)
N1 C11 1.297(6)
N1 C12 1.465(6)
C36 C35 1.392(6)
C36 C31 1.411(6)
C36 C37 1.440(7)
N3 C31 1.400(6)
N3 C42 1.405(6)
N3 C28 1.426(6)
C6 C5 1.403(6)
C6 C1 1.418(7)
C6 C11 1.436(7)
C2 C3 1.391(7)
C2 C1 1.423(6)
C2 C7 1.524(7)
C15 C16 1.413(6)
C15 C20 1.414(6)
C15 C14 1.429(7)
C25 C30 1.386(6)
C25 C26 1.405(6)
C28 C29 1.381(6)
C28 C27 1.395(6)
C27 C26 1.370(6)
C33 C34 1.400(6)
C33 C32 1.408(6)
C33 C43 1.529(7)
C32 C31 1.380(7)
C40 C41 1.392(6)
C40 C39 1.408(7)
C40 C47 1.532(7)
C20 C19 1.360(7)
C39 C38 1.369(7)
C42 C41 1.389(6)
C42 C37 1.399(6)
C38 C37 1.390(7)
C30 C29 1.391(6)
C12 C13 1.521(6)
C21 C23 1.527(7)
C21 C17 1.529(7)
C21 C22 1.535(6)
C21 C24 1.536(7)
C19 C18 1.397(7)
C5 C4 1.354(7)
C7 C9 1.531(6)
C7 C10 1.536(7)
C7 C8 1.541(7)
C17 C18 1.397(7)
C17 C16 1.410(7)
C3 C4 1.394(7)
C47 C48 1.522(7)
C47 C49 1.536(7)
C47 C50 1.551(7)
C34 C35 1.387(6)
C43 C45 1.521(7)
C43 C44 1.527(7)
C43 C46 1.536(7)
